data_4088154
loop_
_publ_author_name
'Blass, Brittany L.'
'Hern\'andez S\'anchez, Ra\'ul'
'Decker, Victoria A.'
'Robinson, Michael J.'
'Piro, Nicholas A.'
'Kassel, W. Scott'
'Diaconescu, Paula L.'
'Nataro, Chip'

_publ_section_title
;
 Structural, Computational, and Spectroscopic Investigation of
 [Pd(\k3-1,1&#x2032;-bis(di-tert-butylphosphino)ferrocenediyl)X]+ (X = Cl,
 Br, I) Compounds
;
_journal_issue 4
_journal_name_full Organometallics
_journal_page_first 462
_journal_paper_doi 10.1021/acs.organomet.5b00889
_journal_volume 35
_journal_year 2016
_chemical_formula_sum 'C51 H46 B Br Cl2 F20 Fe P2 Pd'
_chemical_formula_weight 1424.69
_space_group_crystal_system monoclinic
_space_group_IT_number 14
_space_group_name_Hall '-P 2yn'
_space_group_name_H-M_alt 'P 1 21/n 1'
_atom_sites_solution_hydrogens geom
_audit_creation_method SHELXL-2013
_cell_angle_alpha 90
_cell_angle_beta 91.598(11)
_cell_angle_gamma 90
_cell_formula_units_Z 4
_cell_length_a 14.287(8)
_cell_length_b 20.209(11)
_cell_length_c 18.903(10)
_cell_measurement_reflns_used 8957
_cell_measurement_temperature 100(2)
_cell_measurement_theta_max 28.56
_cell_measurement_theta_min 2.29
_cell_volume 5456(5)
_computing_cell_refinement 'Bruker SAINT'
_computing_data_collection 'Bruker APEX2'
_computing_data_reduction 'Bruker SAINT'
_computing_molecular_graphics 'Bruker SHELXTL'
_computing_publication_material 'Bruker SHELXTL'
_computing_structure_refinement 'SHELXL-2013 (Sheldrick, 2013)'
_computing_structure_solution 'SHELXS-97 (Sheldrick 2008)'
_diffrn_ambient_temperature 100(2)
_diffrn_measured_fraction_theta_full 1.000
_diffrn_measured_fraction_theta_max 1.000
_diffrn_measurement_device_type 'Bruker APEX-II CCD'
_diffrn_measurement_method '\f and \w scans'
_diffrn_radiation_type MoK\a
_diffrn_radiation_wavelength 0.71073
_diffrn_reflns_av_R_equivalents 0.0896
_diffrn_reflns_av_unetI/netI 0.0706
_diffrn_reflns_Laue_measured_fraction_full 1.000
_diffrn_reflns_Laue_measured_fraction_max 1.000
_diffrn_reflns_limit_h_max 19
_diffrn_reflns_limit_h_min -17
_diffrn_reflns_limit_k_max 26
_diffrn_reflns_limit_k_min -26
_diffrn_reflns_limit_l_max 23
_diffrn_reflns_limit_l_min -25
_diffrn_reflns_number 69951
_diffrn_reflns_point_group_measured_fraction_full 1.000
_diffrn_reflns_point_group_measured_fraction_max 1.000
_diffrn_reflns_theta_full 25.242
_diffrn_reflns_theta_max 28.282
_diffrn_reflns_theta_min 1.746
_exptl_absorpt_coefficient_mu 1.589
_exptl_absorpt_correction_T_max 0.7461
_exptl_absorpt_correction_T_min 0.6304
_exptl_absorpt_correction_type multi-scan
_exptl_absorpt_process_details SADABS
_exptl_crystal_colour orange
_exptl_crystal_density_diffrn 1.735
_exptl_crystal_description plate
_exptl_crystal_F_000 2832
_exptl_crystal_size_max 0.327
_exptl_crystal_size_mid 0.191
_exptl_crystal_size_min 0.100
_refine_diff_density_max 0.746
_refine_diff_density_min -0.887
_refine_diff_density_rms 0.100
_refine_ls_extinction_method none
_refine_ls_goodness_of_fit_ref 1.032
_refine_ls_hydrogen_treatment constr
_refine_ls_matrix_type full
_refine_ls_number_parameters 733
_refine_ls_number_reflns 13516
_refine_ls_number_restraints 0
_refine_ls_restrained_S_all 1.032
_refine_ls_R_factor_all 0.0760
_refine_ls_R_factor_gt 0.0428
_refine_ls_shift/su_max 0.002
_refine_ls_shift/su_mean 0.000
_refine_ls_structure_factor_coef Fsqd
_refine_ls_weighting_details 'w=1/[\s^2^(Fo^2^)+(0.0259P)^2^+5.0865P] where P=(Fo^2^+2Fc^2^)/3'
_refine_ls_weighting_scheme calc
_refine_ls_wR_factor_gt 0.0863
_refine_ls_wR_factor_ref 0.0976
_reflns_Friedel_coverage 0.000
_reflns_number_gt 9639
_reflns_number_total 13516
_reflns_threshold_expression 'I > 2\s(I)'
_cod_data_source_file om5b00889_si_002.cif
_cod_data_source_block chip081s
_cod_original_sg_symbol_H-M 'P 21/n'
_cod_database_code 4088154
_shelx_space_group_comment
; 
The symmetry employed for this shelxl refinement is uniquely defined 
by the following loop, which should always be used as a source of 
symmetry information in preference to the above space-group names. 
They are only intended as comments. 
;
_shelx_estimated_absorpt_t_min 0.625
_shelx_estimated_absorpt_t_max 0.857
_shelxl_version_number 2013-4

loop_
_space_group_symop_operation_xyz
'x, y, z'
'-x+1/2, y+1/2, -z+1/2'
'-x, -y, -z'
'x-1/2, -y-1/2, z-1/2'

loop_
_atom_site_label
_atom_site_type_symbol
_atom_site_fract_x
_atom_site_fract_y
_atom_site_fract_z
_atom_site_U_iso_or_equiv
_atom_site_adp_type
_atom_site_occupancy
_atom_site_site_symmetry_order
_atom_site_calc_flag
_atom_site_refinement_flags_posn
_atom_site_refinement_flags_adp
_atom_site_refinement_flags_occupancy
_atom_site_disorder_assembly
_atom_site_disorder_group
Pd1 Pd 0.74243(2) 0.94509(2) 0.74909(2) 0.01463(9) Uani 0.9083(13) 1 d . . P A 1
Br1 Br 0.71046(3) 1.06416(2) 0.75002(2) 0.02580(11) Uani 0.9083(13) 1 d . . P A 1
Fe1 Fe 0.78803(4) 0.80368(4) 0.76189(3) 0.01670(13) Uani 0.9083(13) 1 d . . P A 1
P1 P 0.84450(7) 0.93784(7) 0.65736(6) 0.0161(2) Uani 0.9083(13) 1 d . . P A 1
C1 C 0.8355(2) 0.84756(18) 0.66638(16) 0.0224(7) Uani 1 1 d . . . A 1
Cl1S Cl -0.04273(7) 1.29824(7) 0.98252(7) 0.0630(4) Uani 1 1 d . . . B 1
B1 B 0.2864(2) 1.17585(18) 0.73667(19) 0.0178(7) Uani 1 1 d . . . C 1
C1S C 0.0765(3) 1.3035(2) 0.9585(3) 0.0495(11) Uani 1 1 d . . . B 1
H1S1 H 0.0801 1.3225 0.9104 0.059 Uiso 1 1 calc R U . B 1
H1S2 H 0.1107 1.3333 0.9918 0.059 Uiso 1 1 calc R U . B 1
P2 P 0.65238(8) 0.92003(5) 0.84381(6) 0.0146(2) Uani 0.9083(13) 1 d . . P A 1
C2 C 0.9016(2) 0.80027(18) 0.69417(16) 0.0223(7) Uani 1 1 d . . . A 1
H2 H 0.9643 0.8097 0.7088 0.027 Uiso 1 1 calc R U . A 1
Cl2S Cl 0.13009(7) 1.22496(5) 0.96006(5) 0.0364(2) Uani 1 1 d . . . B 1
C3 C 0.8585(2) 0.73724(19) 0.69637(17) 0.0246(8) Uani 1 1 d . . . A 1
H3 H 0.8879 0.6973 0.7114 0.030 Uiso 1 1 calc R U . A 1
C4 C 0.7635(2) 0.74400(19) 0.67213(16) 0.0241(8) Uani 1 1 d . . . A 1
H4 H 0.7189 0.7092 0.6679 0.029 Uiso 1 1 calc R U . A 1
C5 C 0.7472(2) 0.81066(19) 0.65560(16) 0.0232(7) Uani 1 1 d . . . A 1
H5 H 0.6890 0.8290 0.6400 0.028 Uiso 1 1 calc R U . A 1
C6 C 0.7154(2) 0.84184(18) 0.84942(16) 0.0224(7) Uani 1 1 d . . . A 1
C7 C 0.6856(2) 0.77534(18) 0.83466(17) 0.0261(8) Uani 1 1 d . . . A 1
H7 H 0.6234 0.7618 0.8229 0.031 Uiso 1 1 calc R U . A 1
C8 C 0.7656(3) 0.7327(2) 0.84065(18) 0.0352(9) Uani 1 1 d . . . A 1
H8 H 0.7657 0.6862 0.8334 0.042 Uiso 1 1 calc R U . A 1
C9 C 0.8445(3) 0.7720(2) 0.85931(18) 0.0368(10) Uani 1 1 d . . . A 1
H9 H 0.9063 0.7560 0.8681 0.044 Uiso 1 1 calc R U . A 1
C10 C 0.8164(2) 0.8388(2) 0.86275(17) 0.0290(8) Uani 1 1 d . . . A 1
H10 H 0.8563 0.8755 0.8721 0.035 Uiso 1 1 calc R U . A 1
C11 C 0.7819(3) 1.0373(2) 0.5641(2) 0.0375(9) Uani 1 1 d . . . A 1
H11A H 0.7338 1.0461 0.5989 0.056 Uiso 1 1 calc R U . A 1
H11B H 0.7583 1.0500 0.5169 0.056 Uiso 1 1 calc R U . A 1
H11C H 0.8383 1.0630 0.5762 0.056 Uiso 1 1 calc R U . A 1
C12 C 0.8812(2) 0.9480(2) 0.51105(18) 0.0308(8) Uani 1 1 d . . . A 1
H12A H 0.9384 0.9724 0.5241 0.046 Uiso 1 1 calc R U . A 1
H12B H 0.8589 0.9619 0.4638 0.046 Uiso 1 1 calc R U . A 1
H12C H 0.8945 0.9005 0.5108 0.046 Uiso 1 1 calc R U . A 1
C13 C 0.7162(2) 0.9240(2) 0.54321(18) 0.0324(9) Uani 1 1 d . . . A 1
H13A H 0.6674 0.9330 0.5774 0.049 Uiso 1 1 calc R U . A 1
H13B H 0.7298 0.8764 0.5427 0.049 Uiso 1 1 calc R U . A 1
H13C H 0.6944 0.9380 0.4959 0.049 Uiso 1 1 calc R U . A 1
C21 C 0.9777(2) 1.03833(19) 0.6694(2) 0.0310(8) Uani 1 1 d . . . A 1
H21A H 0.9291 1.0621 0.6946 0.046 Uiso 1 1 calc R U . A 1
H21B H 0.9709 1.0474 0.6185 0.046 Uiso 1 1 calc R U . A 1
H21C H 1.0396 1.0531 0.6866 0.046 Uiso 1 1 calc R U . A 1
C22 C 1.0444(2) 0.92525(19) 0.64231(19) 0.0295(8) Uani 1 1 d . . . A 1
H22A H 1.0381 0.8776 0.6507 0.044 Uiso 1 1 calc R U . A 1
H22B H 1.1063 0.9401 0.6593 0.044 Uiso 1 1 calc R U . A 1
H22C H 1.0372 0.9342 0.5915 0.044 Uiso 1 1 calc R U . A 1
C23 C 0.9814(2) 0.95048(19) 0.76312(18) 0.0291(8) Uani 1 1 d . . . A 1
H23A H 0.9332 0.9744 0.7887 0.044 Uiso 1 1 calc R U . A 1
H23B H 1.0435 0.9662 0.7788 0.044 Uiso 1 1 calc R U . A 1
H23C H 0.9763 0.9030 0.7728 0.044 Uiso 1 1 calc R U . A 1
C31 C 0.6610(3) 0.9141(2) 0.99322(18) 0.0345(9) Uani 1 1 d . . . A 1
H31A H 0.7037 0.8766 0.9885 0.052 Uiso 1 1 calc R U . A 1
H31B H 0.5962 0.8982 0.9922 0.052 Uiso 1 1 calc R U . A 1
H31C H 0.6745 0.9368 1.0382 0.052 Uiso 1 1 calc R U . A 1
C32 C 0.6075(2) 1.0223(2) 0.93855(19) 0.0315(9) Uani 1 1 d . . . A 1
H32A H 0.6166 1.0531 0.8993 0.047 Uiso 1 1 calc R U . A 1
H32B H 0.6209 1.0449 0.9835 0.047 Uiso 1 1 calc R U . A 1
H32C H 0.5426 1.0065 0.9373 0.047 Uiso 1 1 calc R U . A 1
C33 C 0.7759(2) 0.99047(19) 0.93451(18) 0.0287(8) Uani 1 1 d . . . A 1
H33A H 0.8205 0.9539 0.9304 0.043 Uiso 1 1 calc R U . A 1
H33B H 0.7872 1.0134 0.9796 0.043 Uiso 1 1 calc R U . A 1
H33C H 0.7841 1.0216 0.8954 0.043 Uiso 1 1 calc R U . A 1
C41 C 0.4738(2) 0.97007(19) 0.80813(19) 0.0303(8) Uani 1 1 d . . . A 1
H41A H 0.4722 0.9936 0.8534 0.046 Uiso 1 1 calc R U . A 1
H41B H 0.4096 0.9616 0.7908 0.046 Uiso 1 1 calc R U . A 1
H41C H 0.5064 0.9972 0.7736 0.046 Uiso 1 1 calc R U . A 1
C42 C 0.4754(2) 0.86062(19) 0.87331(18) 0.0268(8) Uani 1 1 d . . . A 1
H42A H 0.5085 0.8185 0.8795 0.040 Uiso 1 1 calc R U . A 1
H42B H 0.4109 0.8522 0.8565 0.040 Uiso 1 1 calc R U . A 1
H42C H 0.4745 0.8841 0.9187 0.040 Uiso 1 1 calc R U . A 1
C43 C 0.5249(2) 0.86952(19) 0.74400(17) 0.0262(8) Uani 1 1 d . . . A 1
H43A H 0.5574 0.8269 0.7474 0.039 Uiso 1 1 calc R U . A 1
H43B H 0.5568 0.8980 0.7103 0.039 Uiso 1 1 calc R U . A 1
H43C H 0.4600 0.8624 0.7277 0.039 Uiso 1 1 calc R U . A 1
C51 C 0.2723(2) 1.22979(17) 0.67060(17) 0.0197(7) Uani 1 1 d . . . C 1
F52 F 0.37949(14) 1.31337(10) 0.71342(10) 0.0306(5) Uani 1 1 d . . . C 1
C52 C 0.3206(2) 1.28896(18) 0.66126(17) 0.0237(7) Uani 1 1 d . . . C 1
F53 F 0.36472(17) 1.38390(11) 0.59501(12) 0.0444(6) Uani 1 1 d . . . C 1
C53 C 0.3147(3) 1.32704(18) 0.59999(19) 0.0285(8) Uani 1 1 d . . . C 1
F54 F 0.25334(16) 1.34217(11) 0.48250(11) 0.0382(5) Uani 1 1 d . . . C 1
C54 C 0.2587(2) 1.30624(19) 0.54263(18) 0.0273(8) Uani 1 1 d . . . C 1
F55 F 0.15509(13) 1.22590(10) 0.49346(10) 0.0284(5) Uani 1 1 d . . . C 1
C55 C 0.2097(2) 1.24772(17) 0.54905(17) 0.0222(7) Uani 1 1 d . . . C 1
F56 F 0.16774(12) 1.15399(10) 0.61291(9) 0.0236(4) Uani 1 1 d . . . C 1
C56 C 0.2171(2) 1.21182(17) 0.61098(17) 0.0213(7) Uani 1 1 d . . . C 1
C61 C 0.3439(2) 1.11578(16) 0.69735(16) 0.0171(7) Uani 1 1 d . . . C 1
F62 F 0.22351(12) 1.03247(10) 0.69579(10) 0.0241(4) Uani 1 1 d . . . C 1
C62 C 0.3107(2) 1.05274(18) 0.67786(16) 0.0206(7) Uani 1 1 d . . . C 1
F63 F 0.32379(14) 0.94642(10) 0.62333(11) 0.0327(5) Uani 1 1 d . . . C 1
C63 C 0.3606(2) 1.00680(18) 0.63874(17) 0.0237(7) Uani 1 1 d . . . C 1
F64 F 0.49715(14) 0.97894(11) 0.57672(11) 0.0364(5) Uani 1 1 d . . . C 1
C64 C 0.4484(2) 1.02340(19) 0.61484(17) 0.0248(8) Uani 1 1 d . . . C 1
F65 F 0.56914(12) 1.10301(12) 0.60594(10) 0.0348(5) Uani 1 1 d . . . C 1
C65 C 0.4846(2) 1.08504(19) 0.63092(17) 0.0247(8) Uani 1 1 d . . . C 1
F66 F 0.47387(12) 1.18825(10) 0.68579(10) 0.0274(5) Uani 1 1 d . . . C 1
C66 C 0.4335(2) 1.12818(17) 0.67122(17) 0.0217(7) Uani 1 1 d . . . C 1
C71 C 0.3415(2) 1.20732(16) 0.80783(16) 0.0184(7) Uani 1 1 d . . . C 1
F72 F 0.22859(12) 1.29400(10) 0.81142(10) 0.0254(4) Uani 1 1 d . . . C 1
C72 C 0.3042(2) 1.26241(17) 0.84226(17) 0.0202(7) Uani 1 1 d . . . C 1
F73 F 0.29491(13) 1.34088(10) 0.93600(10) 0.0291(5) Uani 1 1 d . . . C 1
C73 C 0.3366(2) 1.28760(17) 0.90650(17) 0.0208(7) Uani 1 1 d . . . C 1
F74 F 0.44421(13) 1.28163(11) 1.00464(10) 0.0292(5) Uani 1 1 d . . . C 1
C74 C 0.4126(2) 1.25799(18) 0.94139(16) 0.0215(7) Uani 1 1 d . . . C 1
C75 C 0.4533(2) 1.20377(17) 0.91038(16) 0.0195(7) Uani 1 1 d . . . C 1
F75 F 0.52730(12) 1.17332(10) 0.94345(10) 0.0256(4) Uani 1 1 d . . . C 1
F76 F 0.46171(12) 1.12483(9) 0.82133(9) 0.0225(4) Uani 1 1 d . . . C 1
C76 C 0.4176(2) 1.17935(16) 0.84615(17) 0.0186(7) Uani 1 1 d . . . C 1
C81 C 0.1867(2) 1.15119(16) 0.77150(16) 0.0171(6) Uani 1 1 d . . . C 1
F82 F 0.08465(12) 1.23234(10) 0.71760(10) 0.0252(4) Uani 1 1 d . . . C 1
C82 C 0.0991(2) 1.18063(17) 0.76344(16) 0.0200(7) Uani 1 1 d . . . C 1
F83 F -0.06229(13) 1.19334(11) 0.78847(11) 0.0344(5) Uani 1 1 d . . . C 1
C83 C 0.0204(2) 1.16134(18) 0.80016(17) 0.0226(7) Uani 1 1 d . . . C 1
F84 F -0.04925(13) 1.09122(11) 0.88444(11) 0.0343(5) Uani 1 1 d . . . C 1
C84 C 0.0266(2) 1.11042(18) 0.84788(17) 0.0231(7) Uani 1 1 d . . . C 1
F85 F 0.11961(13) 1.02818(10) 0.90591(10) 0.0298(5) Uani 1 1 d . . . C 1
C85 C 0.1121(2) 1.07861(17) 0.85902(16) 0.0205(7) Uani 1 1 d . . . C 1
F86 F 0.27038(12) 1.06675(9) 0.83492(9) 0.0230(4) Uani 1 1 d . . . C 1
C86 C 0.1883(2) 1.09984(17) 0.82140(16) 0.0194(7) Uani 1 1 d . . . C 1
C100 C 0.8060(2) 0.96259(19) 0.56469(17) 0.0247(8) Uani 1 1 d . . . A 1
C200 C 0.9677(2) 0.96290(19) 0.68246(18) 0.0253(8) Uani 1 1 d . . . A 1
C300 C 0.6745(2) 0.96281(18) 0.93142(17) 0.0226(7) Uani 1 1 d . . . A 1
C400 C 0.5261(2) 0.90347(18) 0.81848(17) 0.0234(7) Uani 1 1 d . . . A 1
Pd1B Pd 0.7406(3) 0.9838(3) 0.7427(2) 0.0438(13) Uiso 0.0917(13) 1 d . . P A 2
Br1B Br 0.6865(4) 1.0908(3) 0.7774(3) 0.0558(18) Uiso 0.0917(13) 1 d . . P A 2
Fe1B Fe 0.7955(7) 0.7756(5) 0.7608(5) 0.050(3) Uiso 0.0917(13) 1 d . . P A 2
P1B P 0.8304(11) 0.9188(8) 0.6730(9) 0.037(5) Uiso 0.0917(13) 1 d . . P A 2
P2B P 0.6769(12) 0.9171(9) 0.8244(9) 0.045(5) Uiso 0.0917(13) 1 d . . P A 2

loop_
_atom_site_aniso_label
_atom_site_aniso_U_11
_atom_site_aniso_U_22
_atom_site_aniso_U_33
_atom_site_aniso_U_23
_atom_site_aniso_U_13
_atom_site_aniso_U_12
Pd1 0.01032(12) 0.02000(19) 0.01373(13) 0.00052(12) 0.00311(8) 0.00237(11)
Br1 0.0321(2) 0.0211(2) 0.0246(2) 0.00331(18) 0.00898(16) 0.00612(16)
Fe1 0.0132(2) 0.0231(4) 0.0138(3) -0.0012(3) 0.00099(17) 0.0054(2)
P1 0.0091(4) 0.0235(6) 0.0158(5) 0.0003(5) 0.0026(3) 0.0003(4)
C1 0.0130(14) 0.037(2) 0.0175(16) -0.0039(15) 0.0031(12) 0.0015(14)
Cl1S 0.0260(5) 0.0818(10) 0.0811(9) -0.0089(8) -0.0019(5) 0.0107(6)
B1 0.0135(16) 0.0170(19) 0.0228(19) -0.0002(15) -0.0010(13) -0.0002(14)
C1S 0.040(2) 0.045(3) 0.064(3) 0.003(2) 0.016(2) 0.004(2)
P2 0.0112(4) 0.0187(5) 0.0139(5) 0.0010(4) 0.0021(4) 0.0019(4)
C2 0.0136(14) 0.031(2) 0.0220(17) -0.0016(15) 0.0015(12) 0.0008(14)
Cl2S 0.0358(5) 0.0427(6) 0.0307(5) -0.0013(4) 0.0049(4) 0.0038(4)
C3 0.0171(15) 0.032(2) 0.0250(18) -0.0005(15) 0.0016(13) 0.0005(14)
C4 0.0142(15) 0.040(2) 0.0184(17) -0.0028(15) 0.0031(12) -0.0033(14)
C5 0.0137(15) 0.039(2) 0.0165(16) -0.0027(15) 0.0015(12) -0.0008(14)
C6 0.0207(16) 0.030(2) 0.0159(16) 0.0027(14) 0.0007(12) 0.0041(14)
C7 0.0314(18) 0.030(2) 0.0170(17) 0.0050(15) 0.0078(13) 0.0050(16)
C8 0.055(3) 0.031(2) 0.0194(18) -0.0010(16) 0.0053(16) 0.0201(19)
C9 0.041(2) 0.050(3) 0.0191(18) -0.0022(18) -0.0027(15) 0.027(2)
C10 0.0233(17) 0.042(2) 0.0215(18) -0.0027(16) -0.0022(13) 0.0109(16)
C11 0.042(2) 0.042(3) 0.028(2) 0.0030(18) -0.0044(16) 0.0061(19)
C12 0.0256(17) 0.040(2) 0.0274(19) -0.0062(17) 0.0027(14) -0.0063(17)
C13 0.0198(17) 0.052(3) 0.0249(18) 0.0110(17) -0.0034(13) -0.0001(16)
C21 0.0211(17) 0.035(2) 0.037(2) -0.0065(17) 0.0030(14) -0.0021(15)
C22 0.0160(16) 0.035(2) 0.037(2) -0.0092(17) 0.0031(14) 0.0016(15)
C23 0.0191(16) 0.034(2) 0.034(2) -0.0105(17) -0.0046(14) -0.0014(15)
C31 0.036(2) 0.044(3) 0.0233(19) 0.0055(17) -0.0038(15) -0.0071(18)
C32 0.0275(18) 0.041(2) 0.0259(19) -0.0072(17) 0.0040(14) 0.0021(17)
C33 0.0235(17) 0.034(2) 0.0289(19) -0.0069(16) -0.0008(14) -0.0038(15)
C41 0.0259(18) 0.030(2) 0.034(2) 0.0028(17) -0.0052(15) 0.0059(16)
C42 0.0205(16) 0.032(2) 0.0283(19) -0.0025(16) 0.0010(13) -0.0010(15)
C43 0.0206(16) 0.032(2) 0.0255(18) 0.0016(16) -0.0013(13) -0.0043(15)
C51 0.0141(14) 0.0230(18) 0.0220(17) 0.0027(14) 0.0025(12) 0.0029(13)
F52 0.0336(11) 0.0298(12) 0.0282(11) 0.0040(9) -0.0053(8) -0.0131(9)
C52 0.0203(16) 0.028(2) 0.0226(17) -0.0016(15) -0.0001(13) -0.0037(14)
F53 0.0603(15) 0.0327(14) 0.0400(13) 0.0117(11) -0.0028(11) -0.0184(12)
C53 0.0329(19) 0.0222(19) 0.031(2) 0.0053(16) 0.0025(15) -0.0060(15)
F54 0.0506(14) 0.0352(13) 0.0286(12) 0.0139(10) -0.0022(10) -0.0006(11)
C54 0.0300(18) 0.028(2) 0.0242(18) 0.0086(16) 0.0025(14) 0.0025(16)
F55 0.0274(10) 0.0354(13) 0.0220(10) 0.0021(9) -0.0057(8) 0.0024(9)
C55 0.0204(16) 0.0266(19) 0.0196(17) -0.0016(14) 0.0005(13) 0.0073(14)
F56 0.0206(9) 0.0262(11) 0.0237(10) 0.0011(9) -0.0029(7) -0.0032(8)
C56 0.0146(15) 0.0230(19) 0.0264(18) 0.0003(15) 0.0013(12) 0.0003(13)
C61 0.0118(14) 0.0239(19) 0.0155(15) 0.0006(13) -0.0018(11) 0.0014(12)
F62 0.0144(9) 0.0269(11) 0.0309(11) -0.0031(9) 0.0011(7) -0.0036(8)
C62 0.0137(14) 0.0296(19) 0.0182(16) 0.0030(15) -0.0030(11) 0.0028(14)
F63 0.0339(11) 0.0274(12) 0.0366(12) -0.0098(10) -0.0027(9) 0.0021(9)
C63 0.0229(17) 0.026(2) 0.0215(17) -0.0028(15) -0.0071(13) 0.0045(14)
F64 0.0306(11) 0.0467(14) 0.0321(12) -0.0089(10) 0.0048(9) 0.0175(10)
C64 0.0206(16) 0.035(2) 0.0187(17) -0.0042(15) -0.0015(13) 0.0109(15)
F65 0.0125(9) 0.0616(16) 0.0308(11) 0.0047(11) 0.0071(8) 0.0041(10)
C65 0.0114(14) 0.042(2) 0.0208(17) 0.0038(16) 0.0009(12) 0.0051(14)
F66 0.0165(9) 0.0347(12) 0.0311(11) 0.0002(9) 0.0028(8) -0.0076(8)
C66 0.0152(15) 0.0270(19) 0.0228(17) -0.0008(14) -0.0039(12) -0.0014(13)
C71 0.0119(14) 0.0211(18) 0.0221(16) 0.0017(14) 0.0001(11) -0.0028(12)
F72 0.0191(9) 0.0280(12) 0.0289(10) -0.0002(9) -0.0027(7) 0.0077(8)
C72 0.0133(14) 0.0238(18) 0.0235(17) 0.0024(14) -0.0016(12) 0.0027(13)
F73 0.0265(10) 0.0289(12) 0.0318(11) -0.0086(9) 0.0010(8) 0.0058(9)
C73 0.0189(15) 0.0213(18) 0.0224(17) -0.0024(14) 0.0047(12) 0.0011(13)
F74 0.0261(10) 0.0381(13) 0.0231(10) -0.0087(9) -0.0037(8) -0.0011(9)
C74 0.0172(15) 0.030(2) 0.0171(16) -0.0024(14) 0.0001(12) -0.0055(14)
C75 0.0118(14) 0.0257(19) 0.0208(16) 0.0053(14) -0.0019(11) -0.0020(13)
F75 0.0170(9) 0.0314(12) 0.0279(10) -0.0001(9) -0.0071(8) 0.0029(8)
F76 0.0168(9) 0.0240(11) 0.0266(10) -0.0031(8) -0.0025(7) 0.0051(8)
C76 0.0143(14) 0.0186(17) 0.0231(17) 0.0003(13) 0.0034(12) 0.0008(12)
C81 0.0133(14) 0.0195(17) 0.0184(16) -0.0027(13) -0.0004(11) 0.0019(12)
F82 0.0184(9) 0.0282(11) 0.0292(11) 0.0074(9) 0.0027(7) 0.0067(8)
C82 0.0167(15) 0.0246(19) 0.0185(16) 0.0004(14) -0.0004(12) 0.0006(13)
F83 0.0133(9) 0.0438(14) 0.0462(13) 0.0082(11) 0.0061(8) 0.0077(9)
C83 0.0108(14) 0.029(2) 0.0278(18) -0.0018(15) -0.0007(12) 0.0040(13)
F84 0.0190(10) 0.0471(14) 0.0373(12) 0.0054(11) 0.0112(8) -0.0057(9)
C84 0.0157(15) 0.030(2) 0.0234(17) -0.0007(15) 0.0053(12) -0.0069(14)
F85 0.0272(10) 0.0339(12) 0.0282(11) 0.0114(9) 0.0008(8) -0.0050(9)
C85 0.0228(16) 0.0205(18) 0.0180(16) 0.0022(14) -0.0009(12) -0.0044(13)
F86 0.0145(8) 0.0263(11) 0.0280(10) 0.0047(8) -0.0019(7) 0.0030(8)
C86 0.0125(14) 0.0238(18) 0.0218(16) -0.0015(14) -0.0007(12) 0.0023(13)
C100 0.0217(16) 0.034(2) 0.0187(17) -0.0013(15) 0.0014(12) -0.0012(15)
C200 0.0145(15) 0.033(2) 0.0284(18) -0.0076(16) -0.0009(13) 0.0023(14)
C300 0.0225(16) 0.0251(19) 0.0200(17) 0.0017(14) -0.0015(13) -0.0020(14)
C400 0.0145(15) 0.028(2) 0.0280(18) -0.0004(15) -0.0029(12) 0.0017(13)

loop_
_atom_type_symbol
_atom_type_description
_atom_type_scat_dispersion_real
_atom_type_scat_dispersion_imag
_atom_type_scat_source
C C 0.0033 0.0016 'International Tables Vol C Tables 4.2.6.8 and 6.1.1.4'
H H 0.0000 0.0000 'International Tables Vol C Tables 4.2.6.8 and 6.1.1.4'
Br Br -0.2901 2.4595 'International Tables Vol C Tables 4.2.6.8 and 6.1.1.4'
Cl Cl 0.1484 0.1585 'International Tables Vol C Tables 4.2.6.8 and 6.1.1.4'
F F 0.0171 0.0103 'International Tables Vol C Tables 4.2.6.8 and 6.1.1.4'
Fe Fe 0.3463 0.8444 'International Tables Vol C Tables 4.2.6.8 and 6.1.1.4'
P P 0.1023 0.0942 'International Tables Vol C Tables 4.2.6.8 and 6.1.1.4'
Pd Pd -0.9988 1.0072 'International Tables Vol C Tables 4.2.6.8 and 6.1.1.4'
B B 0.0013 0.0007 'International Tables Vol C Tables 4.2.6.8 and 6.1.1.4'

loop_
_geom_angle_atom_site_label_1
_geom_angle_atom_site_label_2
_geom_angle_atom_site_label_3
_geom_angle
P2 Pd1 P1 163.04(5)
P2 Pd1 Br1 95.89(3)
P1 Pd1 Br1 100.96(4)
P2 Pd1 Fe1 81.30(3)
P1 Pd1 Fe1 81.75(4)
Br1 Pd1 Fe1 174.508(18)
C10 Fe1 C5 155.65(16)
C10 Fe1 C9 39.68(15)
C5 Fe1 C9 164.19(15)
C10 Fe1 C2 116.13(14)
C5 Fe1 C2 67.25(12)
C9 Fe1 C2 103.99(14)
C10 Fe1 C8 67.01(16)
C5 Fe1 C8 133.40(16)
C9 Fe1 C8 39.50(16)
C2 Fe1 C8 123.16(15)
C10 Fe1 C3 132.76(13)
C5 Fe1 C3 66.45(13)
C9 Fe1 C3 98.28(14)
C2 Fe1 C3 39.41(13)
C8 Fe1 C3 93.81(15)
C10 Fe1 C4 165.11(16)
C5 Fe1 C4 39.12(14)
C9 Fe1 C4 125.93(16)
C2 Fe1 C4 66.60(13)
C8 Fe1 C4 98.91(16)
C3 Fe1 C4 39.69(12)
C10 Fe1 C7 67.28(15)
C5 Fe1 C7 117.77(14)
C9 Fe1 C7 66.49(15)
C2 Fe1 C7 161.76(14)
C8 Fe1 C7 39.77(14)
C3 Fe1 C7 124.17(15)
C4 Fe1 C7 105.45(14)
C10 Fe1 C6 40.76(12)
C5 Fe1 C6 126.73(13)
C9 Fe1 C6 67.02(14)
C2 Fe1 C6 153.11(14)
C8 Fe1 C6 66.90(14)
C3 Fe1 C6 160.71(14)
C4 Fe1 C6 139.73(13)
C7 Fe1 C6 39.58(14)
C10 Fe1 C1 125.36(15)
C5 Fe1 C1 40.87(12)
C9 Fe1 C1 138.34(15)
C2 Fe1 C1 39.54(12)
C8 Fe1 C1 160.16(14)
C3 Fe1 C1 66.37(14)
C4 Fe1 C1 66.83(14)
C7 Fe1 C1 154.51(13)
C6 Fe1 C1 132.91(14)
C10 Fe1 Pd1 77.24(11)
C5 Fe1 Pd1 78.42(11)
C9 Fe1 Pd1 116.70(12)
C2 Fe1 Pd1 98.94(10)
C8 Fe1 Pd1 133.24(10)
C3 Fe1 Pd1 132.93(10)
C4 Fe1 Pd1 117.36(10)
C7 Fe1 Pd1 99.27(10)
C6 Fe1 Pd1 66.35(10)
C1 Fe1 Pd1 66.56(10)
C1 P1 C200 108.15(16)
C1 P1 C100 109.25(16)
C200 P1 C100 114.14(16)
C1 P1 Pd1 86.90(11)
C200 P1 Pd1 113.65(12)
C100 P1 Pd1 120.53(12)
C2 C1 C5 105.4(3)
C2 C1 P1 130.5(2)
C5 C1 P1 123.5(2)
C2 C1 Fe1 68.59(19)
C5 C1 Fe1 67.47(18)
P1 C1 Fe1 120.98(17)
C61 B1 C81 113.6(3)
C61 B1 C71 114.4(2)
C81 B1 C71 100.7(2)
C61 B1 C51 101.2(3)
C81 B1 C51 113.9(2)
C71 B1 C51 113.6(3)
Cl2S C1S Cl1S 111.2(3)
C6 P2 C400 109.22(16)
C6 P2 C300 106.04(15)
C400 P2 C300 116.10(16)
C6 P2 Pd1 87.13(11)
C400 P2 Pd1 113.30(12)
C300 P2 Pd1 120.07(12)
C3 C2 C1 109.2(3)
C3 C2 Fe1 70.57(19)
C1 C2 Fe1 71.86(18)
C2 C3 C4 108.3(3)
C2 C3 Fe1 70.0(2)
C4 C3 Fe1 70.2(2)
C5 C4 C3 108.3(3)
C5 C4 Fe1 69.6(2)
C3 C4 Fe1 70.13(19)
C4 C5 C1 108.7(3)
C4 C5 Fe1 71.29(19)
C1 C5 Fe1 71.66(17)
C7 C6 C10 106.3(3)
C7 C6 P2 131.2(2)
C10 C6 P2 122.1(3)
C7 C6 Fe1 69.93(19)
C10 C6 Fe1 67.45(18)
P2 C6 Fe1 121.45(17)
C8 C7 C6 108.4(3)
C8 C7 Fe1 69.5(2)
C6 C7 Fe1 70.49(19)
C9 C8 C7 108.1(4)
C9 C8 Fe1 69.9(2)
C7 C8 Fe1 70.7(2)
C10 C9 C8 108.8(3)
C10 C9 Fe1 69.1(2)
C8 C9 Fe1 70.6(2)
C9 C10 C6 108.3(3)
C9 C10 Fe1 71.2(2)
C6 C10 Fe1 71.79(19)
C52 C51 C56 112.9(3)
C52 C51 B1 127.3(3)
C56 C51 B1 119.1(3)
F52 C52 C53 114.9(3)
F52 C52 C51 120.9(3)
C53 C52 C51 124.1(3)
F53 C53 C52 120.4(3)
F53 C53 C54 119.5(3)
C52 C53 C54 120.1(3)
F54 C54 C55 121.2(3)
F54 C54 C53 120.7(3)
C55 C54 C53 118.1(3)
F55 C55 C56 120.8(3)
F55 C55 C54 119.3(3)
C56 C55 C54 119.9(3)
F56 C56 C55 116.5(3)
F56 C56 C51 118.6(3)
C55 C56 C51 124.9(3)
C62 C61 C66 112.0(3)
C62 C61 B1 127.9(3)
C66 C61 B1 119.7(3)
F62 C62 C63 114.6(3)
F62 C62 C61 120.8(3)
C63 C62 C61 124.6(3)
F63 C63 C64 119.7(3)
F63 C63 C62 120.8(3)
C64 C63 C62 119.5(3)
F64 C64 C65 121.3(3)
F64 C64 C63 119.7(3)
C65 C64 C63 118.9(3)
F65 C65 C64 119.8(3)
F65 C65 C66 120.8(3)
C64 C65 C66 119.4(3)
F66 C66 C65 116.5(3)
F66 C66 C61 118.0(3)
C65 C66 C61 125.5(3)
C72 C71 C76 112.2(3)
C72 C71 B1 120.0(3)
C76 C71 B1 127.1(3)
F72 C72 C73 116.3(3)
F72 C72 C71 118.5(3)
C73 C72 C71 125.2(3)
F73 C73 C72 120.7(3)
F73 C73 C74 119.5(3)
C72 C73 C74 119.7(3)
F74 C74 C75 121.5(3)
F74 C74 C73 120.3(3)
C75 C74 C73 118.3(3)
F75 C75 C74 119.7(3)
F75 C75 C76 120.1(3)
C74 C75 C76 120.2(3)
F76 C76 C75 115.2(3)
F76 C76 C71 120.4(3)
C75 C76 C71 124.4(3)
C82 C81 C86 112.9(3)
C82 C81 B1 127.4(3)
C86 C81 B1 119.3(3)
F82 C82 C81 121.0(3)
F82 C82 C83 114.8(3)
C81 C82 C83 124.2(3)
F83 C83 C84 120.3(3)
F83 C83 C82 119.7(3)
C84 C83 C82 120.0(3)
F84 C84 C83 120.8(3)
F84 C84 C85 120.0(3)
C83 C84 C85 119.1(3)
F85 C85 C86 121.4(3)
F85 C85 C84 120.0(3)
C86 C85 C84 118.6(3)
F86 C86 C85 115.8(3)
F86 C86 C81 119.1(3)
C85 C86 C81 125.2(3)
C12 C100 C13 108.8(3)
C12 C100 C11 110.1(3)
C13 C100 C11 107.9(3)
C12 C100 P1 111.9(2)
C13 C100 P1 109.1(2)
C11 C100 P1 108.9(2)
C22 C200 C21 109.5(3)
C22 C200 C23 109.3(3)
C21 C200 C23 107.8(3)
C22 C200 P1 114.4(2)
C21 C200 P1 108.3(2)
C23 C200 P1 107.2(2)
C31 C300 C32 109.8(3)
C31 C300 C33 109.7(3)
C32 C300 C33 107.2(3)
C31 C300 P2 110.6(2)
C32 C300 P2 110.1(2)
C33 C300 P2 109.3(2)
C42 C400 C41 109.8(3)
C42 C400 C43 111.4(3)
C41 C400 C43 105.9(3)
C42 C400 P2 113.1(2)
C41 C400 P2 109.5(2)
C43 C400 P2 107.0(2)
P2B Pd1B P1B 107.1(7)
P2B Pd1B Br1B 102.2(5)
P1B Pd1B Br1B 150.5(5)

loop_
_geom_bond_atom_site_label_1
_geom_bond_atom_site_label_2
_geom_bond_distance
Pd1 P2 2.2905(15)
Pd1 P1 2.3012(14)
Pd1 Br1 2.4494(14)
Pd1 Fe1 2.9396(18)
Fe1 C10 2.064(4)
Fe1 C5 2.081(3)
Fe1 C9 2.090(4)
Fe1 C2 2.095(3)
Fe1 C8 2.098(4)
Fe1 C3 2.103(4)
Fe1 C4 2.103(3)
Fe1 C7 2.115(4)
Fe1 C6 2.123(3)
Fe1 C1 2.139(3)
P1 C1 1.837(4)
P1 C200 1.879(3)
P1 C100 1.889(4)
C1 C2 1.433(5)
C1 C5 1.474(4)
Cl1S C1S 1.779(4)
B1 C61 1.654(5)
B1 C81 1.663(5)
B1 C71 1.666(5)
B1 C51 1.666(5)
C1S Cl2S 1.761(5)
P2 C6 1.820(4)
P2 C400 1.884(3)
P2 C300 1.887(4)
C2 C3 1.415(5)
C3 C4 1.428(4)
C4 C5 1.401(5)
C6 C7 1.435(5)
C6 C10 1.459(4)
C7 C8 1.433(5)
C8 C9 1.415(6)
C9 C10 1.410(5)
C11 C100 1.548(6)
C12 C100 1.525(5)
C13 C100 1.547(5)
C21 C200 1.552(5)
C22 C200 1.550(5)
C23 C200 1.552(5)
C31 C300 1.543(5)
C32 C300 1.544(5)
C33 C300 1.553(5)
C41 C400 1.549(5)
C42 C400 1.546(5)
C43 C400 1.566(5)
C51 C52 1.394(5)
C51 C56 1.406(4)
F52 C52 1.370(4)
C52 C53 1.391(5)
F53 C53 1.358(4)
C53 C54 1.394(5)
F54 C54 1.349(4)
C54 C55 1.382(5)
F55 C55 1.364(4)
C55 C56 1.379(5)
F56 C56 1.366(4)
C61 C62 1.405(5)
C61 C66 1.407(4)
F62 C62 1.363(4)
C62 C63 1.395(5)
F63 C63 1.357(4)
C63 C64 1.387(5)
F64 C64 1.356(4)
C64 C65 1.379(5)
F65 C65 1.358(4)
C65 C66 1.380(5)
F66 C66 1.369(4)
C71 C72 1.403(5)
C71 C76 1.408(4)
F72 C72 1.370(3)
C72 C73 1.385(4)
F73 C73 1.358(4)
C73 C74 1.390(4)
F74 C74 1.353(4)
C74 C75 1.379(5)
C75 F75 1.360(3)
C75 C76 1.394(4)
F76 C76 1.359(4)
C81 C82 1.390(4)
C81 C86 1.402(5)
F82 C82 1.370(4)
C82 C83 1.393(4)
F83 C83 1.359(4)
C83 C84 1.370(5)
F84 C84 1.358(4)
C84 C85 1.391(5)
F85 C85 1.353(4)
C85 C86 1.385(4)
F86 C86 1.368(3)
Pd1B P2B 2.260(19)
Pd1B P1B 2.281(18)
Pd1B Br1B 2.394(8)
